data_2217591
loop_
_publ_author_name
'Peng-Wei Zhang'
'Wen-Yuan Gao'
'Li Zhang'
'Shou-Cheng Pu'

_publ_section_title
;
 4-(4-Nitrobenzenesulfonamido)pyridinium trichloroacetate
;
_journal_coeditor_code NC2087
_journal_issue 2
_journal_name_full 'Acta Crystallographica Section E'
_journal_page_first o438
_journal_page_last o438
_journal_paper_doi 10.1107/S160053680800069X
_journal_volume 64
_journal_year 2008
_chemical_formula_iupac 'C11 H10 N3 O4 S1, C2 Cl3 O2'
_chemical_formula_moiety 'C11 H10 N3 O4 S1, C2 Cl3 O2'
_chemical_formula_sum 'C13 H10 Cl3 N3 O6 S'
_chemical_formula_weight 442.65
_chemical_name_systematic
;
4-(4-Nitrobenzenesulfonamido)pyridinium trichloroacetate
;
_space_group_IT_number 14
_symmetry_cell_setting monoclinic
_symmetry_space_group_name_Hall '-P 2ybc'
_symmetry_space_group_name_H-M 'P 1 21/c 1'
_atom_sites_solution_hydrogens geom
_atom_sites_solution_primary direct
_atom_sites_solution_secondary difmap
_audit_creation_method SHELXL-97
_cell_angle_alpha 90.00
_cell_angle_beta 97.48(3)
_cell_angle_gamma 90.00
_cell_formula_units_Z 4
_cell_length_a 22.017(4)
_cell_length_b 6.2187(12)
_cell_length_c 12.719(3)
_cell_measurement_reflns_used 4622
_cell_measurement_temperature 113(2)
_cell_measurement_theta_max 28.073
_cell_measurement_theta_min 1.756
_cell_volume 1726.6(6)
_computing_cell_refinement 'CrystalClear (Rigaku/MSC, 2005)'
_computing_data_collection 'CrystalClear (Rigaku/MSC, 2005)'
_computing_data_reduction 'CrystalClear (Rigaku/MSC, 2005)'
_computing_molecular_graphics 'SHELXTL (Bruker, 1997)'
_computing_publication_material 'SHELXTL (Bruker, 1997)'
_computing_structure_refinement 'SHELXL97 (Sheldrick, 2008)'
_computing_structure_solution 'SHELXS97 (Sheldrick, 2008)'
_diffrn_ambient_temperature 111(2)
_diffrn_detector_area_resol_mean 7.31
_diffrn_measured_fraction_theta_full 0.991
_diffrn_measured_fraction_theta_max 0.991
_diffrn_measurement_device_type 'Rigaku Saturn'
_diffrn_measurement_method \w
_diffrn_radiation_monochromator confocal
_diffrn_radiation_source 'rotating anode'
_diffrn_radiation_type MoK\a
_diffrn_radiation_wavelength 0.71073
_diffrn_reflns_av_R_equivalents 0.0592
_diffrn_reflns_av_sigmaI/netI 0.0611
_diffrn_reflns_limit_h_max 26
_diffrn_reflns_limit_h_min -26
_diffrn_reflns_limit_k_max 7
_diffrn_reflns_limit_k_min -7
_diffrn_reflns_limit_l_max 13
_diffrn_reflns_limit_l_min -15
_diffrn_reflns_number 9585
_diffrn_reflns_theta_full 25.02
_diffrn_reflns_theta_max 25.02
_diffrn_reflns_theta_min 1.87
_diffrn_standards_decay_% 0
_diffrn_standards_interval_count 0
_diffrn_standards_interval_time 0
_diffrn_standards_number 0
_exptl_absorpt_coefficient_mu 0.689
_exptl_absorpt_correction_T_max 0.9730
_exptl_absorpt_correction_T_min 0.9097
_exptl_absorpt_correction_type multi-scan
_exptl_absorpt_process_details '(CrystalClear; Rigaku/MSC, 2005)'
_exptl_crystal_colour colorless
_exptl_crystal_density_diffrn 1.703
_exptl_crystal_density_method 'not measured'
_exptl_crystal_description lamellar
_exptl_crystal_F_000 896
_exptl_crystal_size_max 0.14
_exptl_crystal_size_mid 0.12
_exptl_crystal_size_min 0.04
_refine_diff_density_max 0.574
_refine_diff_density_min -0.535
_refine_ls_extinction_method none
_refine_ls_goodness_of_fit_ref 1.163
_refine_ls_hydrogen_treatment mixed
_refine_ls_matrix_type full
_refine_ls_number_parameters 243
_refine_ls_number_reflns 3017
_refine_ls_number_restraints 2
_refine_ls_restrained_S_all 1.162
_refine_ls_R_factor_all 0.0603
_refine_ls_R_factor_gt 0.0507
_refine_ls_shift/su_max 0.001
_refine_ls_shift/su_mean 0.000
_refine_ls_structure_factor_coef Fsqd
_refine_ls_weighting_details 'calc w=1/[\s^2^(Fo^2^)+(0.0873P)^2^] where P=(Fo^2^+2Fc^2^)/3'
_refine_ls_weighting_scheme calc
_refine_ls_wR_factor_gt 0.1550
_refine_ls_wR_factor_ref 0.1615
_reflns_number_gt 2440
_reflns_number_total 3017
_reflns_threshold_expression I>2\s(I)
_cod_data_source_file nc2087.cif
_cod_data_source_block I
_cod_depositor_comments
;
The following automatic conversions were performed:
'_symmetry_cell_setting' value 'Monoclinic' changed to 'monoclinic'
according to '/home/saulius/struct/CIF-dictionaries/cif_core.dic'
dictionary named 'cif_core.dic' version 2.4.1 from 2010-06-29.

Automatic conversion script
Id: cif_fix_enum 1527 2010-12-29 10:47:43Z saulius 

The following automatic conversions were performed:

'_symmetry_cell_setting' value 'Monoclinic' changed to 'monoclinic'
according to /home/saulius/struct/CIF-dictionaries/cif_core.dic
dictionary named 'cif_core.dic' version 2.4.1 from 2010-06-29.

Automatic conversion script
Id: cif_fix_values 1715 2011-07-08 13:25:40Z adriana 
;
_cod_original_sg_symbol_H-M 'P 21/c'
_cod_original_formula_sum 'C13 H10 Cl3 N3 O6 S1'
_cod_database_code 2217591
_cod_database_fobs_code 2217591

loop_
_symmetry_equiv_pos_as_xyz
'x, y, z'
'-x, y+1/2, -z+1/2'
'-x, -y, -z'
'x, -y-1/2, z-1/2'

loop_
_atom_site_type_symbol
_atom_site_label
_atom_site_fract_x
_atom_site_fract_y
_atom_site_fract_z
_atom_site_U_iso_or_equiv
_atom_site_adp_type
_atom_site_calc_flag
_atom_site_refinement_flags
_atom_site_occupancy
S S1 0.18257(4) 1.36555(14) 0.07245(7) 0.0191(3) Uani d . 1
O O1 0.18542(11) 1.5313(4) 0.1516(2) 0.0249(6) Uani d . 1
O O2 0.16464(11) 1.4166(4) -0.03720(19) 0.0246(6) Uani d . 1
O O3 0.04962(13) 0.5416(5) 0.2777(2) 0.0357(7) Uani d . 1
O O4 -0.00146(13) 0.5394(5) 0.1197(2) 0.0409(8) Uani d . 1
N N1 0.30157(14) 0.6878(5) -0.0407(3) 0.0231(7) Uani d D 1
N N2 0.25080(13) 1.2586(5) 0.0880(2) 0.0193(7) Uani d D 1
N N3 0.03717(14) 0.6156(5) 0.1877(3) 0.0248(7) Uani d . 1
C C1 0.26602(16) 1.0661(5) 0.0425(3) 0.0182(8) Uani d . 1
C C2 0.31203(16) 0.9400(6) 0.0978(3) 0.0219(8) Uani d . 1
H H2A 0.3310 0.9837 0.1639 0.026 Uiso calc R 1
C C3 0.32893(16) 0.7525(6) 0.0544(3) 0.0241(8) Uani d . 1
H H3 0.3597 0.6688 0.0910 0.029 Uiso calc R 1
C C4 0.25743(16) 0.8040(6) -0.0958(3) 0.0225(8) Uani d . 1
H H4 0.2395 0.7554 -0.1618 0.027 Uiso calc R 1
C C5 0.23811(16) 0.9937(6) -0.0568(3) 0.0209(8) Uani d . 1
H H5 0.2071 1.0732 -0.0954 0.025 Uiso calc R 1
C C6 0.13549(15) 1.1534(5) 0.1065(3) 0.0185(8) Uani d . 1
C C7 0.09757(15) 1.0470(6) 0.0274(3) 0.0213(8) Uani d . 1
H H7 0.0944 1.0934 -0.0426 0.026 Uiso calc R 1
C C8 0.06426(16) 0.8695(6) 0.0547(3) 0.0216(8) Uani d . 1
H H8 0.0387 0.7945 0.0034 0.026 Uiso calc R 1
C C9 0.07022(15) 0.8085(6) 0.1592(3) 0.0209(8) Uani d . 1
C C10 0.10690(16) 0.9146(6) 0.2399(3) 0.0219(8) Uani d . 1
H H10 0.1088 0.8706 0.3101 0.026 Uiso calc R 1
C C11 0.14059(16) 1.0888(6) 0.2117(3) 0.0232(8) Uani d . 1
H H11 0.1665 1.1622 0.2632 0.028 Uiso calc R 1
Cl Cl1 0.43685(4) 0.58693(15) 0.39003(8) 0.0283(3) Uani d . 1
Cl Cl2 0.46462(5) 0.17077(17) 0.30622(9) 0.0365(3) Uani d . 1
Cl Cl3 0.41727(4) 0.20184(16) 0.50681(7) 0.0291(3) Uani d . 1
O O5 0.31493(11) 0.1505(4) 0.33912(19) 0.0230(6) Uani d . 1
O O6 0.33887(11) 0.4175(4) 0.2360(2) 0.0265(6) Uani d . 1
C C12 0.41404(16) 0.3150(6) 0.3785(3) 0.0212(8) Uani d . 1
C C13 0.34910(16) 0.2939(5) 0.3118(3) 0.0180(7) Uani d . 1
H H1 0.3107(17) 0.568(4) -0.075(3) 0.028(11) Uiso d D 1
H H2 0.2756(17) 1.324(6) 0.140(3) 0.047(13) Uiso d D 1

loop_
_atom_site_aniso_label
_atom_site_aniso_U_11
_atom_site_aniso_U_22
_atom_site_aniso_U_33
_atom_site_aniso_U_12
_atom_site_aniso_U_13
_atom_site_aniso_U_23
S1 0.0240(5) 0.0171(5) 0.0161(5) 0.0033(3) 0.0022(3) 0.0002(3)
O1 0.0307(14) 0.0182(13) 0.0257(15) 0.0037(10) 0.0031(11) -0.0061(11)
O2 0.0322(15) 0.0251(14) 0.0160(14) 0.0029(11) 0.0009(10) 0.0055(11)
O3 0.0403(16) 0.0382(17) 0.0280(17) -0.0053(13) 0.0023(12) 0.0112(14)
O4 0.0468(18) 0.0483(19) 0.0276(17) -0.0252(14) 0.0044(13) -0.0050(14)
N1 0.0314(18) 0.0155(16) 0.0247(19) -0.0008(13) 0.0120(13) -0.0028(13)
N2 0.0231(15) 0.0191(16) 0.0148(17) 0.0006(12) -0.0004(11) -0.0027(13)
N3 0.0277(18) 0.0256(17) 0.0220(19) 0.0001(13) 0.0067(13) -0.0017(14)
C1 0.0256(19) 0.0141(18) 0.017(2) -0.0029(13) 0.0096(13) -0.0001(14)
C2 0.030(2) 0.0205(19) 0.015(2) 0.0007(14) 0.0023(14) 0.0000(15)
C3 0.032(2) 0.022(2) 0.019(2) 0.0021(15) 0.0053(15) 0.0035(16)
C4 0.029(2) 0.0226(19) 0.016(2) -0.0038(15) 0.0052(14) -0.0004(15)
C5 0.0251(19) 0.0208(19) 0.0166(19) 0.0009(14) 0.0016(14) 0.0026(15)
C6 0.0191(18) 0.0209(19) 0.016(2) 0.0038(13) 0.0030(13) -0.0014(14)
C7 0.0237(19) 0.029(2) 0.0108(18) 0.0007(15) 0.0006(13) 0.0008(15)
C8 0.0214(19) 0.026(2) 0.016(2) 0.0010(14) 0.0002(14) -0.0045(15)
C9 0.0204(18) 0.0223(19) 0.021(2) 0.0028(14) 0.0071(14) -0.0008(15)
C10 0.026(2) 0.027(2) 0.0127(19) 0.0015(15) 0.0040(14) -0.0007(15)
C11 0.026(2) 0.027(2) 0.017(2) 0.0007(15) 0.0013(14) -0.0041(15)
Cl1 0.0313(5) 0.0241(5) 0.0291(6) -0.0098(4) 0.0022(4) 0.0005(4)
Cl2 0.0349(6) 0.0404(6) 0.0364(7) 0.0111(4) 0.0135(4) -0.0022(5)
Cl3 0.0325(5) 0.0345(6) 0.0187(5) -0.0087(4) -0.0031(4) 0.0073(4)
O5 0.0286(14) 0.0216(14) 0.0182(15) -0.0052(10) 0.0010(10) 0.0034(10)
O6 0.0330(15) 0.0242(14) 0.0209(15) -0.0064(11) -0.0021(11) 0.0070(11)
C12 0.0234(19) 0.0205(19) 0.020(2) -0.0016(14) 0.0040(14) 0.0010(15)
C13 0.0238(18) 0.0173(18) 0.0130(19) 0.0004(14) 0.0031(13) -0.0033(14)

loop_
_atom_type_symbol
_atom_type_description
_atom_type_scat_dispersion_real
_atom_type_scat_dispersion_imag
_atom_type_scat_source
C C 0.0033 0.0016 'International Tables Vol C Tables 4.2.6.8 and 6.1.1.4'
H H 0.0000 0.0000 'International Tables Vol C Tables 4.2.6.8 and 6.1.1.4'
N N 0.0061 0.0033 'International Tables Vol C Tables 4.2.6.8 and 6.1.1.4'
O O 0.0106 0.0060 'International Tables Vol C Tables 4.2.6.8 and 6.1.1.4'
S S 0.1246 0.1234 'International Tables Vol C Tables 4.2.6.8 and 6.1.1.4'
Cl Cl 0.1484 0.1585 'International Tables Vol C Tables 4.2.6.8 and 6.1.1.4'

loop_
_geom_angle_atom_site_label_1
_geom_angle_atom_site_label_2
_geom_angle_atom_site_label_3
_geom_angle
O2 S1 O1 120.25(15)
O2 S1 N2 109.93(16)
O1 S1 N2 104.59(14)
O2 S1 C6 107.91(16)
O1 S1 C6 109.75(17)
N2 S1 C6 103.08(16)
C4 N1 C3 121.4(3)
C4 N1 H1 113(2)
C3 N1 H1 126(2)
C1 N2 S1 124.7(2)
C1 N2 H2 123(3)
S1 N2 H2 112(3)
O4 N3 O3 124.1(3)
O4 N3 C9 117.4(3)
O3 N3 C9 118.4(3)
N2 C1 C2 118.2(3)
N2 C1 C5 123.4(3)
C2 C1 C5 118.4(3)
C3 C2 C1 119.7(3)
C3 C2 H2A 120.2
C1 C2 H2A 120.2
N1 C3 C2 120.5(3)
N1 C3 H3 119.7
C2 C3 H3 119.7
N1 C4 C5 121.1(3)
N1 C4 H4 119.5
C5 C4 H4 119.5
C4 C5 C1 118.8(3)
C4 C5 H5 120.6
C1 C5 H5 120.6
C11 C6 C7 121.7(3)
C11 C6 S1 118.4(3)
C7 C6 S1 119.7(3)
C6 C7 C8 118.9(3)
C6 C7 H7 120.5
C8 C7 H7 120.5
C9 C8 C7 118.2(3)
C9 C8 H8 120.9
C7 C8 H8 120.9
C8 C9 C10 123.9(3)
C8 C9 N3 118.4(3)
C10 C9 N3 117.7(3)
C11 C10 C9 117.4(3)
C11 C10 H10 121.3
C9 C10 H10 121.3
C10 C11 C6 119.8(3)
C10 C11 H11 120.1
C6 C11 H11 120.1
C13 C12 Cl1 110.7(2)
C13 C12 Cl3 112.9(3)
Cl1 C12 Cl3 109.12(19)
C13 C12 Cl2 105.4(2)
Cl1 C12 Cl2 109.6(2)
Cl3 C12 Cl2 108.90(19)
O6 C13 O5 127.6(3)
O6 C13 C12 115.6(3)
O5 C13 C12 116.8(3)

loop_
_geom_bond_atom_site_label_1
_geom_bond_atom_site_label_2
_geom_bond_distance
S1 O2 1.435(2)
S1 O1 1.436(3)
S1 N2 1.631(3)
S1 C6 1.766(4)
O3 N3 1.231(4)
O4 N3 1.227(4)
N1 C4 1.335(5)
N1 C3 1.341(5)
N1 H1 0.897(10)
N2 C1 1.390(4)
N2 H2 0.897(10)
N3 C9 1.472(5)
C1 C2 1.397(5)
C1 C5 1.405(5)
C2 C3 1.362(5)
C2 H2A 0.9300
C3 H3 0.9300
C4 C5 1.368(5)
C4 H4 0.9300
C5 H5 0.9300
C6 C11 1.388(5)
C6 C7 1.388(5)
C7 C8 1.394(5)
C7 H7 0.9300
C8 C9 1.372(5)
C8 H8 0.9300
C9 C10 1.387(5)
C10 C11 1.386(5)
C10 H10 0.9300
C11 H11 0.9300
Cl1 C12 1.765(4)
Cl2 C12 1.777(4)
Cl3 C12 1.770(4)
O5 C13 1.245(4)
O6 C13 1.231(4)
C12 C13 1.570(4)

loop_
_geom_hbond_atom_site_label_D
_geom_hbond_atom_site_label_H
_geom_hbond_atom_site_label_A
_geom_hbond_site_symmetry_A
_geom_hbond_distance_DH
_geom_hbond_distance_HA
_geom_hbond_distance_DA
_geom_hbond_angle_DHA
N1 H1 O5 4_565 0.897(10) 1.755(13) 2.639(4) 168(4)
N2 H2 O6 1_565 0.897(10) 1.825(15) 2.707(4) 167(4)

loop_
_geom_torsion_atom_site_label_1
_geom_torsion_atom_site_label_2
_geom_torsion_atom_site_label_3
_geom_torsion_atom_site_label_4
_geom_torsion
O2 S1 N2 C1 -62.4(3)
O1 S1 N2 C1 167.2(3)
C6 S1 N2 C1 52.4(3)
S1 N2 C1 C2 -148.4(3)
S1 N2 C1 C5 32.5(5)
N2 C1 C2 C3 -178.7(3)
C5 C1 C2 C3 0.4(5)
C4 N1 C3 C2 0.3(6)
C1 C2 C3 N1 -0.3(6)
C3 N1 C4 C5 -0.4(6)
N1 C4 C5 C1 0.6(6)
N2 C1 C5 C4 178.5(3)
C2 C1 C5 C4 -0.6(5)
O2 S1 C6 C11 -174.3(3)
O1 S1 C6 C11 -41.5(3)
N2 S1 C6 C11 69.5(3)
O2 S1 C6 C7 9.9(3)
O1 S1 C6 C7 142.6(3)
N2 S1 C6 C7 -106.4(3)
C11 C6 C7 C8 -0.6(5)
S1 C6 C7 C8 175.1(3)
C6 C7 C8 C9 0.4(5)
C7 C8 C9 C10 0.8(6)
C7 C8 C9 N3 -177.4(3)
O4 N3 C9 C8 -11.3(5)
O3 N3 C9 C8 169.0(3)
O4 N3 C9 C10 170.3(3)
O3 N3 C9 C10 -9.4(5)
C8 C9 C10 C11 -1.8(6)
N3 C9 C10 C11 176.4(3)
C9 C10 C11 C6 1.6(5)
C7 C6 C11 C10 -0.4(5)
S1 C6 C11 C10 -176.2(3)
Cl1 C12 C13 O6 37.9(4)
Cl3 C12 C13 O6 160.6(3)
Cl2 C12 C13 O6 -80.6(3)
Cl1 C12 C13 O5 -144.5(3)
Cl3 C12 C13 O5 -21.8(4)
Cl2 C12 C13 O5 97.0(3)

loop_
_cod_related_entry_id
_cod_related_entry_database
_cod_related_entry_code
1 ChemSpider 21119247
